data_4331080
loop_
_publ_author_name
'Lakshmi Kanta Das'
'Ramakant M. Kadam'
'Antonio Bauz\'a'
'Antonio Frontera'
'Ashutosh Ghosh'

_publ_section_title
;
 Differences in Nuclearity, Molecular Shapes, and Coordination Modes of
 Azide in the Complexes of Cd(II) and Hg(II) with a "Metalloligand" [CuL]
 (H2L =N,N'-Bis(salicylidene)-1,3-propanediamine): Characterization in
 Solid and in Solutions, and Theoretical Calculations
;
_journal_name_full 'Inorganic Chemistry'
_journal_page_first 12407
_journal_page_last 12418
_journal_paper_doi 10.1021/ic301773h
_journal_volume 51
_journal_year 2012
_chemical_formula_sum 'C34 H32 Cd Cu2 N10 O4'
_chemical_formula_weight 884.18
_chemical_name_systematic
;
 ?
;
_space_group_IT_number 2
_symmetry_cell_setting triclinic
_symmetry_space_group_name_Hall '-P 1'
_symmetry_space_group_name_H-M 'P -1'
_atom_sites_solution_hydrogens geom
_atom_sites_solution_primary direct
_atom_sites_solution_secondary difmap
_audit_creation_method SHELXL-97
_cell_angle_alpha 91.4630(10)
_cell_angle_beta 101.6600(10)
_cell_angle_gamma 90.6850(10)
_cell_formula_units_Z 2
_cell_length_a 9.9049(9)
_cell_length_b 11.9411(11)
_cell_length_c 14.1966(14)
_cell_measurement_temperature 293(2)
_cell_measurement_theta_max 25.4
_cell_measurement_theta_min 1.5
_cell_volume 1643.7(3)
_computing_cell_refinement 'Bruker SMART'
_computing_data_collection 'Bruker SMART'
_computing_data_reduction 'Bruker SAINT'
_computing_molecular_graphics 'Ortep-3 for Windows (Farrugia, 1997)'
_computing_publication_material 'WINGX V1.80.03'
_computing_structure_refinement 'SHELXL-97 (Sheldrick, 1997)'
_computing_structure_solution 'SHELXS-97 (Sheldrick, 1990)'
_diffrn_ambient_temperature 293(2)
_diffrn_measured_fraction_theta_full 0.986
_diffrn_measured_fraction_theta_max 0.986
_diffrn_radiation_monochromator graphite
_diffrn_radiation_source 'fine-focus sealed tube'
_diffrn_radiation_type MoK\a
_diffrn_radiation_wavelength 0.71073
_diffrn_reflns_av_R_equivalents 0.0264
_diffrn_reflns_av_sigmaI/netI 0.0458
_diffrn_reflns_limit_h_max 11
_diffrn_reflns_limit_h_min -11
_diffrn_reflns_limit_k_max 14
_diffrn_reflns_limit_k_min -13
_diffrn_reflns_limit_l_max 17
_diffrn_reflns_limit_l_min -17
_diffrn_reflns_number 12049
_diffrn_reflns_theta_full 25.43
_diffrn_reflns_theta_max 25.43
_diffrn_reflns_theta_min 1.47
_exptl_absorpt_coefficient_mu 1.981
_exptl_absorpt_correction_T_max 0.9250
_exptl_absorpt_correction_T_min 0.7169
_exptl_absorpt_correction_type empirical
_exptl_absorpt_process_details SADABS
_exptl_crystal_colour Brown
_exptl_crystal_density_diffrn 1.787
_exptl_crystal_description Rectangular
_exptl_crystal_F_000 888
_exptl_crystal_size_max 0.18
_exptl_crystal_size_mid 0.12
_exptl_crystal_size_min 0.10
_refine_diff_density_max 0.848
_refine_diff_density_min -0.630
_refine_diff_density_rms 0.086
_refine_ls_extinction_method none
_refine_ls_goodness_of_fit_ref 1.058
_refine_ls_hydrogen_treatment mixed
_refine_ls_matrix_type full
_refine_ls_number_parameters 476
_refine_ls_number_reflns 5974
_refine_ls_number_restraints 0
_refine_ls_restrained_S_all 1.058
_refine_ls_R_factor_all 0.0589
_refine_ls_R_factor_gt 0.0384
_refine_ls_shift/su_max 0.001
_refine_ls_shift/su_mean 0.000
_refine_ls_structure_factor_coef Fsqd
_refine_ls_weighting_details 'calc w=1/[\s^2^(Fo^2^)+(0.0423P)^2^+1.0766P] where P=(Fo^2^+2Fc^2^)/3'
_refine_ls_weighting_scheme calc
_refine_ls_wR_factor_gt 0.0882
_refine_ls_wR_factor_ref 0.0977
_reflns_number_gt 4481
_reflns_number_total 5974
_reflns_threshold_expression >2sigma(I)
_cod_data_source_file ic301773h_si_002_3.cif
_cod_data_source_block 3
_cod_database_code 4331080

loop_
_symmetry_equiv_pos_as_xyz
'x, y, z'
'-x, -y, -z'

loop_
_atom_site_label
_atom_site_type_symbol
_atom_site_fract_x
_atom_site_fract_y
_atom_site_fract_z
_atom_site_U_iso_or_equiv
_atom_site_adp_type
_atom_site_occupancy
_atom_site_symmetry_multiplicity
_atom_site_calc_flag
_atom_site_refinement_flags
Cd1 Cd 0.86069(3) 0.25300(3) 0.70760(2) 0.03816(12) Uani 1 1 d .
Cu1 Cu 1.13439(6) 0.28364(5) 0.88678(4) 0.04025(16) Uani 1 1 d .
Cu2 Cu 1.05084(5) 0.13404(5) 0.56381(4) 0.03970(16) Uani 1 1 d .
O2 O 1.0884(3) 0.3267(3) 0.7559(2) 0.0422(8) Uani 1 1 d .
O4 O 0.8721(3) 0.2000(3) 0.5494(2) 0.0417(8) Uani 1 1 d .
O3 O 1.0042(3) 0.1001(3) 0.6864(2) 0.0436(8) Uani 1 1 d .
O1 O 0.9378(3) 0.2883(3) 0.8746(2) 0.0453(8) Uani 1 1 d .
N4 N 1.0643(4) 0.1713(3) 0.4315(3) 0.0476(10) Uani 1 1 d .
N1 N 1.1603(4) 0.2774(4) 1.0270(3) 0.0493(10) Uani 1 1 d .
C23 C 1.2028(5) -0.0027(4) 0.7553(3) 0.0433(11) Uani 1 1 d .
N12 N 0.7842(5) 0.5033(5) 0.6860(3) 0.0620(13) Uani 1 1 d .
N3 N 1.2334(4) 0.0682(4) 0.6019(3) 0.0509(11) Uani 1 1 d .
C16 C 0.8746(5) 0.3436(4) 0.9353(3) 0.0377(11) Uani 1 1 d .
N2 N 1.3227(4) 0.2488(3) 0.8778(3) 0.0457(10) Uani 1 1 d .
N22 N 0.6504(4) 0.0871(5) 0.7656(4) 0.0606(13) Uani 1 1 d .
C11 C 0.9411(5) 0.3661(4) 1.0312(3) 0.0415(11) Uani 1 1 d .
C5 C 1.3776(5) 0.2760(4) 0.8068(4) 0.0487(14) Uani 1 1 d .
N21 N 0.6712(4) 0.1602(4) 0.7215(4) 0.0643(13) Uani 1 1 d .
C28 C 1.0698(5) 0.0370(4) 0.7553(3) 0.0404(11) Uani 1 1 d .
C29 C 0.8348(5) 0.2508(4) 0.3859(3) 0.0429(11) Uani 1 1 d .
N11 N 0.7625(5) 0.4116(4) 0.6614(3) 0.0625(12) Uani 1 1 d .
C18 C 1.3988(5) 0.3671(5) 0.6580(4) 0.0573(15) Uani 1 1 d .
H18 H 1.4927 0.3526 0.6728 0.069 Uiso 1 1 calc R
C10 C 0.9694(6) 0.2209(4) 0.3734(4) 0.0482(13) Uani 1 1 d .
C27 C 1.0076(5) 0.0090(4) 0.8320(3) 0.0507(13) Uani 1 1 d .
H27 H 0.9205 0.0358 0.8343 0.061 Uiso 1 1 calc R
C12 C 0.8690(6) 0.4234(4) 1.0927(4) 0.0534(14) Uani 1 1 d .
H12 H 0.9122 0.4374 1.1565 0.064 Uiso 1 1 calc R
C33 C 0.6513(5) 0.2596(4) 0.4736(3) 0.0468(12) Uani 1 1 d .
H33 H 0.6180 0.2476 0.5293 0.056 Uiso 1 1 calc R
C17 C 1.3142(5) 0.3334(4) 0.7223(3) 0.0427(11) Uani 1 1 d .
C22 C 1.1727(5) 0.3544(4) 0.6991(3) 0.0404(11) Uani 1 1 d .
C24 C 1.2683(6) -0.0679(5) 0.8317(4) 0.0614(15) Uani 1 1 d .
H24 H 1.3573 -0.0924 0.8326 0.074 Uiso 1 1 calc R
C21 C 1.1214(5) 0.4060(5) 0.6127(3) 0.0530(13) Uani 1 1 d .
H21 H 1.0275 0.4190 0.5950 0.064 Uiso 1 1 calc R
C20 C 1.2078(6) 0.4380(5) 0.5531(4) 0.0600(15) Uani 1 1 d .
H20 H 1.1710 0.4729 0.4960 0.072 Uiso 1 1 calc R
C19 C 1.3460(6) 0.4198(5) 0.5758(4) 0.0622(16) Uani 1 1 d .
H19 H 1.4032 0.4434 0.5354 0.075 Uiso 1 1 calc R
C15 C 0.7414(5) 0.3803(4) 0.9053(3) 0.0462(12) Uani 1 1 d .
H15 H 0.6966 0.3670 0.8418 0.055 Uiso 1 1 calc R
C34 C 0.7894(5) 0.2367(4) 0.4715(3) 0.0367(10) Uani 1 1 d .
C6 C 1.2748(5) 0.0184(5) 0.6799(4) 0.0541(14) Uani 1 1 d .
C14 C 0.6740(6) 0.4362(5) 0.9675(4) 0.0568(14) Uani 1 1 d .
H14 H 0.5840 0.4591 0.9458 0.068 Uiso 1 1 calc R
C1 C 1.0739(6) 0.3230(4) 1.0713(4) 0.0509(14) Uani 1 1 d .
C4 C 1.4114(6) 0.1882(5) 0.9564(4) 0.0675(17) Uani 1 1 d .
H4A H 1.5055 0.1885 0.9465 0.081 Uiso 1 1 calc R
H4B H 1.3798 0.1109 0.9552 0.081 Uiso 1 1 calc R
C25 C 1.2051(6) -0.0961(5) 0.9045(4) 0.0644(16) Uani 1 1 d .
H25 H 1.2496 -0.1406 0.9537 0.077 Uiso 1 1 calc R
C30 C 0.7428(6) 0.2947(4) 0.3066(3) 0.0565(14) Uani 1 1 d .
H30 H 0.7738 0.3069 0.2500 0.068 Uiso 1 1 calc R
C32 C 0.5654(5) 0.2995(4) 0.3943(4) 0.0521(13) Uani 1 1 d .
H32 H 0.4740 0.3136 0.3967 0.063 Uiso 1 1 calc R
C31 C 0.6115(6) 0.3194(5) 0.3104(4) 0.0610(15) Uani 1 1 d .
H31 H 0.5532 0.3492 0.2577 0.073 Uiso 1 1 calc R
C26 C 1.0743(6) -0.0581(5) 0.9045(4) 0.0601(15) Uani 1 1 d .
H26 H 1.0303 -0.0777 0.9538 0.072 Uiso 1 1 calc R
C13 C 0.7388(6) 0.4588(5) 1.0621(4) 0.0606(15) Uani 1 1 d .
H13 H 0.6935 0.4975 1.1038 0.073 Uiso 1 1 calc R
C3 C 1.4076(7) 0.2425(6) 1.0527(5) 0.088(2) Uani 1 1 d .
H3A H 1.4826 0.2131 1.0999 0.105 Uiso 1 1 calc R
H3B H 1.4252 0.3222 1.0489 0.105 Uiso 1 1 calc R
C9 C 1.1905(6) 0.1514(6) 0.3935(4) 0.0777(19) Uani 1 1 d .
H9A H 1.1626 0.1240 0.3274 0.093 Uiso 1 1 calc R
H9B H 1.2371 0.2230 0.3921 0.093 Uiso 1 1 calc R
C7 C 1.3381(6) 0.0781(7) 0.5398(5) 0.084(2) Uani 1 1 d .
H7A H 1.3911 0.1469 0.5580 0.101 Uiso 1 1 calc R
H7B H 1.4011 0.0163 0.5529 0.101 Uiso 1 1 calc R
N13 N 0.8064(10) 0.5956(6) 0.7058(4) 0.146(4) Uani 1 1 d .
C2 C 1.2825(6) 0.2282(6) 1.0875(4) 0.0782(19) Uani 1 1 d .
H2A H 1.2954 0.2618 1.1517 0.094 Uiso 1 1 calc R
H2B H 1.2650 0.1487 1.0925 0.094 Uiso 1 1 calc R
C8 C 1.2846(8) 0.0783(9) 0.4415(6) 0.124(3) Uani 1 1 d .
H8A H 1.3638 0.0832 0.4112 0.149 Uiso 1 1 calc R
H8B H 1.2445 0.0041 0.4249 0.149 Uiso 1 1 calc R
N23 N 0.6225(6) 0.0151(7) 0.8072(6) 0.146(4) Uani 1 1 d .
H10 H 0.979(5) 0.232(4) 0.316(3) 0.051(14) Uiso 1 1 d .
H1 H 1.101(4) 0.341(3) 1.133(3) 0.034(12) Uiso 1 1 d .
H6 H 1.361(5) -0.014(4) 0.691(3) 0.062(16) Uiso 1 1 d .
H5 H 1.461(5) 0.256(4) 0.812(3) 0.057(16) Uiso 1 1 d .

loop_
_atom_site_aniso_label
_atom_site_aniso_U_11
_atom_site_aniso_U_22
_atom_site_aniso_U_33
_atom_site_aniso_U_23
_atom_site_aniso_U_13
_atom_site_aniso_U_12
Cd1 0.03032(19) 0.0472(2) 0.03689(19) -0.00054(15) 0.00676(14) 0.00424(15)
Cu1 0.0310(3) 0.0510(4) 0.0365(3) 0.0011(3) 0.0015(2) 0.0036(3)
Cu2 0.0314(3) 0.0440(4) 0.0456(3) -0.0039(3) 0.0127(3) 0.0037(3)
O2 0.0266(17) 0.064(2) 0.0364(17) 0.0044(15) 0.0076(14) 0.0004(15)
O4 0.0324(18) 0.056(2) 0.0373(17) 0.0015(15) 0.0086(14) 0.0082(15)
O3 0.0340(18) 0.052(2) 0.0466(18) 0.0035(16) 0.0100(15) 0.0144(15)
O1 0.0320(18) 0.068(2) 0.0354(17) -0.0074(15) 0.0071(14) 0.0027(16)
N4 0.043(2) 0.055(3) 0.049(2) -0.003(2) 0.020(2) 0.000(2)
N1 0.043(2) 0.058(3) 0.042(2) 0.008(2) -0.0023(19) 0.004(2)
C23 0.035(3) 0.036(3) 0.056(3) -0.001(2) 0.002(2) 0.005(2)
N12 0.085(4) 0.061(4) 0.038(3) 0.002(2) 0.007(2) 0.005(3)
N3 0.036(2) 0.059(3) 0.061(3) -0.003(2) 0.017(2) 0.007(2)
C16 0.039(3) 0.040(3) 0.036(2) 0.003(2) 0.011(2) -0.005(2)
N2 0.036(2) 0.046(3) 0.050(2) -0.0029(19) -0.003(2) 0.0086(19)
N22 0.033(3) 0.066(3) 0.085(4) 0.025(3) 0.015(2) 0.013(2)
C11 0.049(3) 0.042(3) 0.037(3) 0.005(2) 0.016(2) -0.004(2)
C5 0.025(3) 0.050(3) 0.068(4) -0.018(3) 0.004(3) 0.007(2)
N21 0.044(3) 0.070(3) 0.080(3) 0.017(3) 0.013(2) -0.002(2)
C28 0.036(3) 0.036(3) 0.047(3) -0.003(2) 0.004(2) 0.000(2)
C29 0.051(3) 0.041(3) 0.036(3) -0.005(2) 0.009(2) -0.002(2)
N11 0.060(3) 0.060(3) 0.063(3) 0.005(3) 0.003(2) 0.012(3)
C18 0.041(3) 0.059(4) 0.077(4) -0.021(3) 0.027(3) -0.010(3)
C10 0.059(4) 0.051(3) 0.040(3) 0.001(2) 0.023(3) -0.001(3)
C27 0.046(3) 0.054(3) 0.050(3) 0.005(2) 0.007(2) 0.011(3)
C12 0.075(4) 0.049(3) 0.040(3) -0.003(2) 0.022(3) -0.005(3)
C33 0.036(3) 0.057(3) 0.047(3) -0.001(2) 0.007(2) 0.003(2)
C17 0.029(3) 0.046(3) 0.054(3) -0.012(2) 0.011(2) -0.003(2)
C22 0.036(3) 0.043(3) 0.043(3) -0.010(2) 0.012(2) -0.006(2)
C24 0.050(3) 0.058(4) 0.072(4) 0.008(3) 0.002(3) 0.021(3)
C21 0.045(3) 0.071(4) 0.046(3) 0.007(3) 0.014(2) 0.004(3)
C20 0.073(4) 0.062(4) 0.051(3) 0.001(3) 0.027(3) -0.001(3)
C19 0.062(4) 0.062(4) 0.072(4) -0.011(3) 0.037(3) -0.020(3)
C15 0.040(3) 0.056(3) 0.044(3) -0.005(2) 0.013(2) -0.001(2)
C34 0.039(3) 0.036(3) 0.032(2) -0.0028(19) 0.001(2) -0.001(2)
C6 0.033(3) 0.055(4) 0.073(4) -0.002(3) 0.009(3) 0.013(3)
C14 0.046(3) 0.065(4) 0.063(4) 0.001(3) 0.019(3) 0.004(3)
C1 0.063(4) 0.052(3) 0.036(3) -0.002(2) 0.005(3) -0.007(3)
C4 0.048(3) 0.064(4) 0.080(4) -0.007(3) -0.013(3) 0.021(3)
C25 0.072(4) 0.056(4) 0.061(4) 0.012(3) 0.001(3) 0.022(3)
C30 0.070(4) 0.063(4) 0.037(3) 0.003(2) 0.012(3) 0.002(3)
C32 0.039(3) 0.061(4) 0.049(3) -0.008(3) -0.007(2) 0.006(3)
C31 0.066(4) 0.066(4) 0.042(3) -0.002(3) -0.009(3) 0.009(3)
C26 0.068(4) 0.062(4) 0.051(3) 0.007(3) 0.012(3) 0.010(3)
C13 0.071(4) 0.054(4) 0.066(4) -0.006(3) 0.035(3) 0.003(3)
C3 0.073(5) 0.108(6) 0.069(4) 0.012(4) -0.018(4) 0.033(4)
C9 0.044(4) 0.123(6) 0.075(4) 0.012(4) 0.032(3) 0.019(4)
C7 0.040(4) 0.133(6) 0.088(5) 0.011(4) 0.032(3) 0.015(4)
N13 0.273(11) 0.068(5) 0.070(4) -0.010(3) -0.029(5) -0.004(5)
C2 0.063(4) 0.104(5) 0.059(4) 0.021(3) -0.010(3) 0.028(4)
C8 0.072(5) 0.220(10) 0.100(6) 0.029(6) 0.059(5) 0.047(6)
N23 0.067(4) 0.146(7) 0.234(9) 0.123(7) 0.039(5) 0.013(4)

loop_
_atom_type_symbol
_atom_type_description
_atom_type_scat_dispersion_real
_atom_type_scat_dispersion_imag
_atom_type_scat_source
C C 0.0033 0.0016 'International Tables Vol C Tables 4.2.6.8 and 6.1.1.4'
H H 0.0000 0.0000 'International Tables Vol C Tables 4.2.6.8 and 6.1.1.4'
N N 0.0061 0.0033 'International Tables Vol C Tables 4.2.6.8 and 6.1.1.4'
O O 0.0106 0.0060 'International Tables Vol C Tables 4.2.6.8 and 6.1.1.4'
Cu Cu 0.3201 1.2651 'International Tables Vol C Tables 4.2.6.8 and 6.1.1.4'
Cd Cd -0.8075 1.2024 'International Tables Vol C Tables 4.2.6.8 and 6.1.1.4'

loop_
_geom_angle_atom_site_label_1
_geom_angle_atom_site_label_2
_geom_angle_atom_site_label_3
_geom_angle
N11 Cd1 N21 97.23(18)
N11 Cd1 O4 91.95(15)
N21 Cd1 O4 99.81(15)
N11 Cd1 O1 101.68(15)
N21 Cd1 O1 95.27(15)
O4 Cd1 O1 158.23(10)
N11 Cd1 O2 96.63(15)
N21 Cd1 O2 157.13(15)
O4 Cd1 O2 97.81(10)
O1 Cd1 O2 64.08(10)
N11 Cd1 O3 151.52(15)
N21 Cd1 O3 99.82(15)
O4 Cd1 O3 62.79(10)
O1 Cd1 O3 99.29(11)
O2 Cd1 O3 75.55(11)
O2 Cu1 O1 82.03(12)
O2 Cu1 N2 92.62(15)
O1 Cu1 N2 166.36(15)
O2 Cu1 N1 164.91(16)
O1 Cu1 N1 90.92(15)
N2 Cu1 N1 97.02(17)
O4 Cu2 O3 79.13(12)
O4 Cu2 N3 170.29(15)
O3 Cu2 N3 91.73(15)
O4 Cu2 N4 91.81(15)
O3 Cu2 N4 170.30(15)
N3 Cu2 N4 97.51(17)
C22 O2 Cu1 128.1(3)
C22 O2 Cd1 126.7(3)
Cu1 O2 Cd1 101.68(12)
C34 O4 Cu2 130.0(3)
C34 O4 Cd1 124.7(3)
Cu2 O4 Cd1 102.97(12)
C28 O3 Cu2 129.1(3)
C28 O3 Cd1 125.7(3)
Cu2 O3 Cd1 101.17(13)
C16 O1 Cu1 124.3(3)
C16 O1 Cd1 128.5(3)
Cu1 O1 Cd1 101.51(12)
C10 N4 C9 114.1(4)
C10 N4 Cu2 123.5(3)
C9 N4 Cu2 122.2(4)
C1 N1 C2 116.4(5)
C1 N1 Cu1 120.6(4)
C2 N1 Cu1 122.9(4)
C28 C23 C24 119.2(5)
C28 C23 C6 123.0(5)
C24 C23 C6 117.8(5)
N13 N12 N11 176.5(6)
C6 N3 C7 114.7(5)
C6 N3 Cu2 124.5(4)
C7 N3 Cu2 120.8(4)
O1 C16 C15 120.6(4)
O1 C16 C11 121.1(4)
C15 C16 C11 118.4(4)
C5 N2 C4 116.5(4)
C5 N2 Cu1 123.7(3)
C4 N2 Cu1 119.7(4)
N23 N22 N21 176.3(6)
C12 C11 C16 118.7(5)
C12 C11 C1 118.5(5)
C16 C11 C1 122.4(4)
N2 C5 C17 127.5(5)
N22 N21 Cd1 133.6(4)
O3 C28 C27 119.9(4)
O3 C28 C23 121.9(4)
C27 C28 C23 118.2(4)
C34 C29 C30 118.7(4)
C34 C29 C10 123.2(4)
C30 C29 C10 118.1(4)
N12 N11 Cd1 133.9(4)
C19 C18 C17 121.5(5)
N4 C10 C29 128.9(5)
C26 C27 C28 120.7(5)
C13 C12 C11 122.1(5)
C32 C33 C34 120.4(5)
C22 C17 C18 118.9(5)
C22 C17 C5 123.0(4)
C18 C17 C5 118.1(5)
O2 C22 C21 119.8(4)
O2 C22 C17 122.2(4)
C21 C22 C17 117.9(4)
C25 C24 C23 121.8(5)
C20 C21 C22 121.0(5)
C19 C20 C21 121.5(5)
C18 C19 C20 119.1(5)
C14 C15 C16 121.3(5)
O4 C34 C29 121.6(4)
O4 C34 C33 119.8(4)
C29 C34 C33 118.5(4)
N3 C6 C23 128.9(5)
C15 C14 C13 120.7(5)
N1 C1 C11 128.2(5)
N2 C4 C3 110.7(5)
C24 C25 C26 119.3(5)
C31 C30 C29 122.1(5)
C33 C32 C31 121.4(5)
C30 C31 C32 118.7(5)
C25 C26 C27 120.9(5)
C12 C13 C14 118.8(5)
C2 C3 C4 116.5(6)
C8 C9 N4 117.6(5)
C8 C7 N3 115.2(5)
C3 C2 N1 114.6(5)
C9 C8 C7 126.9(8)

loop_
_geom_bond_atom_site_label_1
_geom_bond_atom_site_label_2
_geom_bond_distance
Cd1 N11 2.194(5)
Cd1 N21 2.214(5)
Cd1 O4 2.343(3)
Cd1 O1 2.364(3)
Cd1 O2 2.372(3)
Cd1 O3 2.377(3)
Cu1 O2 1.907(3)
Cu1 O1 1.921(3)
Cu1 N2 1.944(4)
Cu1 N1 1.959(4)
Cu2 O4 1.921(3)
Cu2 O3 1.940(3)
Cu2 N3 1.960(4)
Cu2 N4 1.971(4)
O2 C22 1.318(5)
O4 C34 1.323(5)
O3 C28 1.319(5)
O1 C16 1.330(5)
N4 C10 1.282(6)
N4 C9 1.477(6)
N1 C1 1.278(6)
N1 C2 1.472(6)
C23 C28 1.405(6)
C23 C24 1.406(7)
C23 C6 1.426(7)
N12 N13 1.139(7)
N12 N11 1.144(6)
N3 C6 1.266(7)
N3 C7 1.496(6)
C16 C15 1.382(6)
C16 C11 1.405(6)
N2 C5 1.284(6)
N2 C4 1.484(6)
N22 N23 1.118(7)
N22 N21 1.128(6)
C11 C12 1.405(6)
C11 C1 1.431(7)
C5 C17 1.433(7)
C28 C27 1.400(6)
C29 C34 1.393(6)
C29 C30 1.414(7)
C29 C10 1.428(7)
C18 C19 1.353(8)
C18 C17 1.419(7)
C27 C26 1.384(7)
C12 C13 1.351(7)
C33 C32 1.367(6)
C33 C34 1.405(6)
C17 C22 1.401(6)
C22 C21 1.391(6)
C24 C25 1.358(8)
C21 C20 1.377(7)
C20 C19 1.362(8)
C15 C14 1.374(7)
C14 C13 1.385(7)
C4 C3 1.506(8)
C25 C26 1.377(7)
C30 C31 1.347(7)
C32 C31 1.384(7)
C3 C2 1.434(9)
C9 C8 1.374(9)
C7 C8 1.390(9)
